data_1551804
loop_
_publ_author_name
'NAKAHARA, Ryosuke'
'DOI, Mitsunobu'
'KITANI, Yuuki'
'YAMAGUCHI, Takako'
'FUJITA, Yoshikazu'

_publ_section_title
;
 Crystal Structure of Tetraacetyl Fluorescein Hydrazide
;
_journal_name_full 'X-ray Structure Analysis Online'
_journal_page_first 21
_journal_paper_doi 10.2116/xraystruct.25.21
_journal_volume 25
_journal_year 2009
_chemical_compound_source synthesis
_chemical_formula_sum 'C28 H22 N2 O8'
_chemical_formula_weight 514.48
_chemical_name_systematic
; 
 Fluoresecein hudrazide
;
_space_group_IT_number 14
_space_group_name_Hall '-P 2yn'
_space_group_name_H-M_alt 'P 1 21/n 1'
_symmetry_cell_setting monoclinic
_symmetry_space_group_name_Hall '-P 2yn'
_symmetry_space_group_name_H-M 'P 1 21/n 1'
_atom_sites_solution_hydrogens geom
_atom_sites_solution_primary direct
_atom_sites_solution_secondary difmap
_audit_creation_method SHELXL-97
_audit_update_record
;
2008-09-25 # Formatted by publCIF
;
_cell_angle_alpha 90.00
_cell_angle_beta 96.629(4)
_cell_angle_gamma 90.00
_cell_formula_units_Z 4
_cell_length_a 8.889(2)
_cell_length_b 14.379(3)
_cell_length_c 19.920(5)
_cell_measurement_reflns_used 3806
_cell_measurement_temperature 240(2)
_cell_measurement_theta_max 26.89
_cell_measurement_theta_min 2.42
_cell_volume 2529.1(10)
_computing_cell_refinement 'SMART (Bruker, 1998)'
_computing_data_collection 'SMART (Bruker, 1998)'
_computing_data_reduction 'SAINTPLUS (Bruker, 1998)'
_computing_molecular_graphics 'PLATON (Spek, 2001)'
_computing_structure_refinement 'SHELXL-97 (Sheldrick, 1997)'
_computing_structure_solution 'SHELXS-97 (Sheldrick, 1997)'
_diffrn_ambient_temperature 240(2)
_diffrn_detector_area_resol_mean 8.366
_diffrn_measured_fraction_theta_full 0.989
_diffrn_measured_fraction_theta_max 0.989
_diffrn_measurement_device_type 'Bruker AXS SMART APEX (CCD area detector)'
_diffrn_measurement_method \w-scan
_diffrn_radiation_monochromator 'Bruker AXS Montel (conforcal multilayer optics)'
_diffrn_radiation_source 'MacScience M18XCE (rotating anode)'
_diffrn_radiation_type MoK\a
_diffrn_radiation_wavelength 0.71073
_diffrn_reflns_av_R_equivalents 0.1180
_diffrn_reflns_av_sigmaI/netI 0.1063
_diffrn_reflns_limit_h_max 10
_diffrn_reflns_limit_h_min -10
_diffrn_reflns_limit_k_max 17
_diffrn_reflns_limit_k_min -17
_diffrn_reflns_limit_l_max 23
_diffrn_reflns_limit_l_min -23
_diffrn_reflns_number 16856
_diffrn_reflns_theta_full 25.35
_diffrn_reflns_theta_max 25.35
_diffrn_reflns_theta_min 1.75
_diffrn_standards_decay_% 1.7
_diffrn_standards_interval_count 16856
_diffrn_standards_interval_time 360
_diffrn_standards_number 153
_exptl_absorpt_coefficient_mu 0.100
_exptl_absorpt_correction_type empirical
_exptl_absorpt_process_details 'SADABS (Sheldrick, 1996)'
_exptl_crystal_colour colurless
_exptl_crystal_density_diffrn 1.351
_exptl_crystal_density_method 'not measured'
_exptl_crystal_description plate
_exptl_crystal_F_000 1072
_exptl_crystal_size_max 0.4
_exptl_crystal_size_mid 0.2
_exptl_crystal_size_min 0.1
_refine_diff_density_max 0.451
_refine_diff_density_min -0.366
_refine_diff_density_rms 0.087
_refine_ls_extinction_method none
_refine_ls_goodness_of_fit_ref 0.999
_refine_ls_hydrogen_treatment constr
_refine_ls_matrix_type full
_refine_ls_number_parameters 343
_refine_ls_number_reflns 4584
_refine_ls_number_restraints 24
_refine_ls_restrained_S_all 1.017
_refine_ls_R_factor_all 0.1335
_refine_ls_R_factor_gt 0.0985
_refine_ls_shift/su_max <0.001
_refine_ls_shift/su_mean 0.000
_refine_ls_structure_factor_coef Fsqd
_refine_ls_weighting_details 'calc w=1/[\s^2^(Fo^2^)+(0.1541P)^2^+1.5000P] where P=(Fo^2^+2Fc^2^)/3'
_refine_ls_weighting_scheme calc
_refine_ls_wR_factor_gt 0.2455
_refine_ls_wR_factor_ref 0.2723
_reflns_number_gt 3142
_reflns_number_total 4584
_reflns_threshold_expression I>2\s(I)
_cod_data_source_file 25_21_1.cif
_cod_data_source_block afh1
_cod_depositor_comments
;
The following automatic conversions were performed:

'_symmetry_cell_setting' value 'Monoclinic' changed to 'monoclinic'
according to
/home/andrius/struct/COD-crude-data/automatic-downloads/current/J-STAGE/lib/dictionaries/cif_core.dic
dictionary named 'cif_core.dic' version 2.4.2 from 2011-04-26.

Automatic conversion script
Id: cif_fix_values 6524 2018-11-02 12:15:13Z antanas 
;
_cod_original_cell_volume 2529.0(10)
_cod_original_sg_symbol_H-M 'P2(1)/n  '
_cod_database_code 1551804

loop_
_symmetry_equiv_pos_as_xyz
'x, y, z'
'-x+1/2, y+1/2, -z+1/2'
'-x, -y, -z'
'x-1/2, -y-1/2, z-1/2'

loop_
_atom_site_label
_atom_site_type_symbol
_atom_site_fract_x
_atom_site_fract_y
_atom_site_fract_z
_atom_site_U_iso_or_equiv
_atom_site_adp_type
_atom_site_occupancy
_atom_site_symmetry_multiplicity
_atom_site_calc_flag
_atom_site_refinement_flags
O1 O 0.2177(3) 0.01726(18) 0.04733(15) 0.0363(7) Uani 1 1 d .
C1 C 0.6065(5) 0.0796(3) 0.1174(2) 0.0340(9) Uani 1 1 d .
H1 H 0.6822 0.0629 0.1522 0.041 Uiso 1 1 calc R
C2 C 0.6366(5) 0.1491(3) 0.0717(2) 0.0347(10) Uani 1 1 d .
H2 H 0.7318 0.1782 0.0750 0.042 Uiso 1 1 calc R
C3 C 0.5228(5) 0.1741(3) 0.0216(2) 0.0320(9) Uani 1 1 d .
C4 C 0.3849(5) 0.1301(2) 0.01368(19) 0.0303(9) Uani 1 1 d .
H4 H 0.3100 0.1472 -0.0214 0.036 Uiso 1 1 calc R
C5 C 0.0798(5) -0.1229(3) 0.0490(2) 0.0359(10) Uani 1 1 d .
H5 H 0.0140 -0.1012 0.0120 0.043 Uiso 1 1 calc R
C6 C 0.0603(5) -0.2093(3) 0.0768(2) 0.0339(10) Uani 1 1 d .
C7 C 0.1555(5) -0.2420(3) 0.1321(2) 0.0372(10) Uani 1 1 d .
H7 H 0.1396 -0.3009 0.1505 0.045 Uiso 1 1 calc R
C8 C 0.2736(5) -0.1864(3) 0.1595(2) 0.0363(10) Uani 1 1 d .
H8 H 0.3390 -0.2084 0.1965 0.044 Uiso 1 1 calc R
C9 C 0.4204(4) -0.0333(2) 0.16530(19) 0.0272(9) Uani 1 1 d .
C10 C 0.4669(4) 0.0346(2) 0.11252(19) 0.0268(9) Uani 1 1 d .
C11 C 0.3581(4) 0.0589(2) 0.05911(19) 0.0275(9) Uani 1 1 d .
C12 C 0.2010(4) -0.0691(2) 0.0779(2) 0.0288(9) Uani 1 1 d .
C13 C 0.2982(4) -0.0982(2) 0.13338(19) 0.0277(9) Uani 1 1 d .
N9 N 0.3611(4) 0.0189(2) 0.22282(16) 0.0289(8) Uani 1 1 d .
C1' C 0.5628(5) -0.0615(3) 0.2741(2) 0.0310(9) Uani 1 1 d .
C2' C 0.6709(5) -0.1023(3) 0.3211(2) 0.0393(10) Uani 1 1 d .
H2' H 0.6781 -0.0861 0.3670 0.047 Uiso 1 1 calc R
C3' C 0.7683(5) -0.1680(3) 0.2979(2) 0.0411(11) Uani 1 1 d .
H3' H 0.8422 -0.1967 0.3286 0.049 Uiso 1 1 calc R
C4' C 0.7570(5) -0.1911(3) 0.2301(2) 0.0403(11) Uani 1 1 d .
H4' H 0.8240 -0.2354 0.2155 0.048 Uiso 1 1 calc R
C5' C 0.6492(5) -0.1506(3) 0.1832(2) 0.0375(10) Uani 1 1 d .
H5' H 0.6410 -0.1675 0.1374 0.045 Uiso 1 1 calc R
C6' C 0.5530(5) -0.0837(3) 0.2063(2) 0.0300(9) Uani 1 1 d .
C7' C 0.4428(5) 0.0067(3) 0.2855(2) 0.0336(10) Uani 1 1 d .
O7' O 0.4129(4) 0.0417(2) 0.33824(15) 0.0503(9) Uani 1 1 d .
N10 N 0.2477(4) 0.0851(2) 0.20906(18) 0.0354(8) Uani 1 1 d U
C20 C 0.2996(6) 0.1777(3) 0.1949(2) 0.0424(11) Uani 1 1 d .
C21 C 0.1920(8) 0.2425(4) 0.1543(3) 0.0772(19) Uani 1 1 d .
H21A H 0.0933 0.2133 0.1457 0.116 Uiso 1 1 calc R
H21B H 0.2300 0.2563 0.1117 0.116 Uiso 1 1 calc R
H21C H 0.1832 0.2997 0.1794 0.116 Uiso 1 1 calc R
C22 C 0.1020(6) 0.0664(4) 0.2254(4) 0.0746(16) Uani 1 1 d U
C23 C 0.0726(8) -0.0265(4) 0.2542(4) 0.091(2) Uani 1 1 d U
H23A H 0.1596 -0.0665 0.2515 0.136 Uiso 1 1 calc R
H23B H -0.0160 -0.0541 0.2288 0.136 Uiso 1 1 calc R
H23C H 0.0549 -0.0195 0.3011 0.136 Uiso 1 1 calc R
C31 C 0.5495(5) 0.3341(3) -0.0088(2) 0.0332(9) Uani 1 1 d .
C32 C 0.5632(6) 0.3948(3) -0.0686(2) 0.0475(12) Uani 1 1 d .
H32A H 0.5737 0.3563 -0.1078 0.071 Uiso 1 1 calc R
H32B H 0.6515 0.4344 -0.0596 0.071 Uiso 1 1 calc R
H32C H 0.4732 0.4331 -0.0774 0.071 Uiso 1 1 calc R
C61 C -0.0225(5) -0.3382(3) 0.0077(2) 0.0425(11) Uani 1 1 d .
C62 C -0.1521(6) -0.4047(3) -0.0061(3) 0.0628(15) Uani 1 1 d .
H62A H -0.2371 -0.3829 0.0161 0.094 Uiso 1 1 calc R
H62B H -0.1213 -0.4657 0.0112 0.094 Uiso 1 1 calc R
H62C H -0.1817 -0.4085 -0.0544 0.094 Uiso 1 1 calc R
O20 O 0.4298(4) 0.1972(2) 0.21160(18) 0.0565(10) Uani 1 1 d .
O22 O 0.0098(6) 0.1284(4) 0.2216(5) 0.161(3) Uani 1 1 d U
O30 O 0.5479(3) 0.24190(19) -0.02727(14) 0.0393(8) Uani 1 1 d .
O31 O 0.5364(4) 0.3575(2) 0.04784(17) 0.0537(9) Uani 1 1 d .
O60 O -0.0611(3) -0.26628(19) 0.04966(17) 0.0445(8) Uani 1 1 d .
O61 O 0.0983(4) -0.3435(3) -0.0108(2) 0.0660(11) Uani 1 1 d .

loop_
_atom_site_aniso_label
_atom_site_aniso_U_11
_atom_site_aniso_U_22
_atom_site_aniso_U_33
_atom_site_aniso_U_23
_atom_site_aniso_U_13
_atom_site_aniso_U_12
O1 0.0332(15) 0.0333(15) 0.0377(19) 0.0152(12) -0.0165(13) -0.0038(12)
C1 0.040(2) 0.038(2) 0.020(2) 0.0009(16) -0.0140(17) -0.0001(18)
C2 0.036(2) 0.039(2) 0.028(2) -0.0018(17) -0.0025(18) -0.0093(18)
C3 0.047(2) 0.030(2) 0.018(2) 0.0026(15) 0.0000(18) -0.0038(18)
C4 0.041(2) 0.029(2) 0.017(2) 0.0045(15) -0.0117(17) -0.0017(17)
C5 0.034(2) 0.034(2) 0.037(3) 0.0060(18) -0.0085(18) 0.0036(17)
C6 0.033(2) 0.028(2) 0.040(3) -0.0005(17) 0.0003(19) -0.0047(17)
C7 0.051(3) 0.024(2) 0.035(3) 0.0069(17) -0.001(2) -0.0053(18)
C8 0.055(3) 0.028(2) 0.023(2) 0.0046(16) -0.0074(19) 0.0024(18)
C9 0.036(2) 0.0268(19) 0.018(2) 0.0026(15) -0.0041(16) 0.0050(16)
C10 0.033(2) 0.0267(19) 0.018(2) 0.0016(14) -0.0053(16) 0.0026(16)
C11 0.033(2) 0.0240(19) 0.023(2) 0.0048(15) -0.0077(16) 0.0016(16)
C12 0.034(2) 0.0260(19) 0.024(2) 0.0036(15) -0.0057(17) 0.0020(16)
C13 0.037(2) 0.0257(19) 0.018(2) 0.0006(15) -0.0058(16) 0.0039(16)
N9 0.0405(19) 0.0261(16) 0.0184(19) 0.0005(12) -0.0036(14) 0.0046(14)
C1' 0.044(2) 0.0255(19) 0.021(2) 0.0057(15) -0.0082(17) -0.0012(17)
C2' 0.055(3) 0.039(2) 0.020(2) 0.0026(17) -0.0137(19) -0.003(2)
C3' 0.046(2) 0.043(2) 0.030(3) 0.0138(19) -0.015(2) 0.004(2)
C4' 0.041(2) 0.040(2) 0.037(3) 0.0073(19) -0.007(2) 0.0117(19)
C5' 0.044(2) 0.038(2) 0.029(3) 0.0033(18) -0.0056(19) 0.0114(19)
C6' 0.039(2) 0.027(2) 0.022(2) 0.0041(15) -0.0069(17) -0.0018(16)
C7' 0.054(3) 0.028(2) 0.016(2) 0.0033(16) -0.0025(19) -0.0018(18)
O7' 0.086(2) 0.0433(17) 0.0208(18) -0.0015(13) 0.0017(16) 0.0136(17)
N10 0.0400(18) 0.0283(17) 0.036(2) -0.0019(14) -0.0023(16) 0.0060(14)
C20 0.074(3) 0.024(2) 0.029(3) -0.0027(17) 0.006(2) 0.004(2)
C21 0.124(5) 0.052(3) 0.052(4) 0.010(3) -0.009(4) 0.037(3)
C22 0.050(3) 0.066(3) 0.111(5) -0.006(3) 0.023(3) 0.006(2)
C23 0.080(4) 0.066(3) 0.135(6) -0.023(3) 0.054(4) -0.028(3)
C31 0.033(2) 0.039(2) 0.025(3) 0.0022(17) -0.0077(17) -0.0018(17)
C32 0.064(3) 0.036(2) 0.041(3) 0.010(2) -0.004(2) -0.002(2)
C61 0.041(3) 0.042(3) 0.040(3) -0.003(2) -0.012(2) -0.006(2)
C62 0.060(3) 0.048(3) 0.074(4) -0.006(3) -0.022(3) -0.016(2)
O20 0.077(3) 0.0420(19) 0.049(2) -0.0082(15) 0.005(2) -0.0202(17)
O22 0.075(3) 0.131(4) 0.288(9) 0.057(5) 0.062(4) 0.053(3)
O30 0.061(2) 0.0346(16) 0.0214(17) 0.0011(12) 0.0017(14) -0.0112(14)
O31 0.082(2) 0.0453(19) 0.031(2) -0.0029(14) -0.0047(17) 0.0090(17)
O60 0.0329(16) 0.0345(16) 0.062(2) 0.0017(14) -0.0097(15) -0.0044(13)
O61 0.052(2) 0.078(3) 0.067(3) -0.031(2) 0.0014(19) -0.0146(19)

loop_
_atom_type_symbol
_atom_type_description
_atom_type_scat_dispersion_real
_atom_type_scat_dispersion_imag
_atom_type_scat_source
C C 0.0033 0.0016 'International Tables Vol C Tables 4.2.6.8 and 6.1.1.4'
H H 0.0000 0.0000 'International Tables Vol C Tables 4.2.6.8 and 6.1.1.4'
N N 0.0061 0.0033 'International Tables Vol C Tables 4.2.6.8 and 6.1.1.4'
O O 0.0106 0.0060 'International Tables Vol C Tables 4.2.6.8 and 6.1.1.4'

loop_
_geom_angle_atom_site_label_1
_geom_angle_atom_site_label_2
_geom_angle_atom_site_label_3
_geom_angle
C11 O1 C12 116.8(3)
C10 C1 C2 121.5(4)
C10 C1 H1 119.2
C2 C1 H1 119.2
C3 C2 C1 118.5(4)
C3 C2 H2 120.8
C1 C2 H2 120.8
C4 C3 C2 122.1(3)
C4 C3 O30 116.7(4)
C2 C3 O30 121.1(4)
C3 C4 C11 118.6(4)
C3 C4 H4 120.7
C11 C4 H4 120.7
C6 C5 C12 117.5(4)
C6 C5 H5 121.3
C12 C5 H5 121.3
C5 C6 C7 122.0(4)
C5 C6 O60 119.7(4)
C7 C6 O60 118.3(3)
C8 C7 C6 118.8(4)
C8 C7 H7 120.6
C6 C7 H7 120.6
C7 C8 C13 121.5(4)
C7 C8 H8 119.2
C13 C8 H8 119.2
N9 C9 C13 109.1(3)
N9 C9 C10 110.5(3)
C13 C9 C10 110.0(3)
N9 C9 C6' 98.3(3)
C13 C9 C6' 113.6(3)
C10 C9 C6' 114.6(3)
C1 C10 C11 118.0(3)
C1 C10 C9 124.0(3)
C11 C10 C9 117.8(3)
O1 C11 C10 123.6(3)
O1 C11 C4 115.1(3)
C10 C11 C4 121.3(3)
C13 C12 C5 122.7(4)
C13 C12 O1 121.8(3)
C5 C12 O1 115.4(3)
C12 C13 C8 117.4(4)
C12 C13 C9 119.9(3)
C8 C13 C9 122.6(4)
C7' N9 N10 123.9(3)
C7' N9 C9 115.4(3)
N10 N9 C9 119.8(3)
C6' C1' C2' 121.4(4)
C6' C1' C7' 109.7(3)
C2' C1' C7' 128.9(4)
C1' C2' C3' 118.0(4)
C1' C2' H2' 121.0
C3' C2' H2' 121.0
C4' C3' C2' 120.5(4)
C4' C3' H3' 119.7
C2' C3' H3' 119.7
C3' C4' C5' 121.5(4)
C3' C4' H4' 119.2
C5' C4' H4' 119.2
C4' C5' C6' 117.9(4)
C4' C5' H5' 121.0
C6' C5' H5' 121.0
C1' C6' C5' 120.6(4)
C1' C6' C9 111.6(3)
C5' C6' C9 127.6(4)
O7' C7' N9 125.6(4)
O7' C7' C1' 129.4(4)
N9 C7' C1' 104.9(3)
N9 N10 C22 119.5(4)
N9 N10 C20 115.3(3)
C22 N10 C20 123.2(4)
O20 C20 N10 118.7(4)
O20 C20 C21 122.6(5)
N10 C20 C21 118.5(5)
C20 C21 H21A 109.5
C20 C21 H21B 109.5
H21A C21 H21B 109.5
C20 C21 H21C 109.5
H21A C21 H21C 109.5
H21B C21 H21C 109.5
O22 C22 N10 119.0(6)
O22 C22 C23 122.5(6)
N10 C22 C23 118.1(5)
C22 C23 H23A 109.5
C22 C23 H23B 109.5
H23A C23 H23B 109.5
C22 C23 H23C 109.5
H23A C23 H23C 109.5
H23B C23 H23C 109.5
O31 C31 O30 121.7(4)
O31 C31 C32 127.9(4)
O30 C31 C32 110.4(4)
C31 C32 H32A 109.5
C31 C32 H32B 109.5
H32A C32 H32B 109.5
C31 C32 H32C 109.5
H32A C32 H32C 109.5
H32B C32 H32C 109.5
O61 C61 O60 122.1(4)
O61 C61 C62 127.6(5)
O60 C61 C62 110.2(4)
C61 C62 H62A 109.5
C61 C62 H62B 109.5
H62A C62 H62B 109.5
C61 C62 H62C 109.5
H62A C62 H62C 109.5
H62B C62 H62C 109.5
C31 O30 C3 118.5(3)
C61 O60 C6 115.4(3)

loop_
_geom_bond_atom_site_label_1
_geom_bond_atom_site_label_2
_geom_bond_distance
O1 C11 1.380(5)
O1 C12 1.398(4)
C1 C10 1.393(5)
C1 C2 1.398(6)
C1 H1 0.9400
C2 C3 1.384(6)
C2 H2 0.9400
C3 C4 1.372(6)
C3 O30 1.413(4)
C4 C11 1.406(5)
C4 H4 0.9400
C5 C6 1.378(5)
C5 C12 1.396(6)
C5 H5 0.9400
C6 C7 1.391(6)
C6 O60 1.412(5)
C7 C8 1.381(6)
C7 H7 0.9400
C8 C13 1.398(5)
C8 H8 0.9400
C9 N9 1.514(5)
C9 C13 1.515(5)
C9 C10 1.525(5)
C9 C6' 1.536(5)
C10 C11 1.397(5)
C12 C13 1.387(5)
N9 C7' 1.381(5)
N9 N10 1.391(4)
C1' C6' 1.381(5)
C1' C2' 1.391(6)
C1' C7' 1.486(6)
C2' C3' 1.395(6)
C2' H2' 0.9400
C3' C4' 1.383(6)
C3' H3' 0.9400
C4' C5' 1.388(6)
C4' H4' 0.9400
C5' C6' 1.399(6)
C5' H5' 0.9400
C7' O7' 1.222(5)
N10 C22 1.397(6)
N10 C20 1.448(5)
C20 O20 1.199(6)
C20 C21 1.502(7)
C21 H21A 0.9700
C21 H21B 0.9700
C21 H21C 0.9700
C22 O22 1.207(7)
C22 C23 1.490(8)
C23 H23A 0.9700
C23 H23B 0.9700
C23 H23C 0.9700
C31 O31 1.195(5)
C31 O30 1.376(5)
C31 C32 1.495(6)
C32 H32A 0.9700
C32 H32B 0.9700
C32 H32C 0.9700
C61 O61 1.177(5)
C61 O60 1.396(5)
C61 C62 1.498(6)
C62 H62A 0.9700
C62 H62B 0.9700
C62 H62C 0.9700

loop_
_geom_torsion_atom_site_label_1
_geom_torsion_atom_site_label_2
_geom_torsion_atom_site_label_3
_geom_torsion_atom_site_label_4
_geom_torsion
C10 C1 C2 C3 1.2(6)
C1 C2 C3 C4 -2.9(6)
C1 C2 C3 O30 -178.0(3)
C2 C3 C4 C11 1.5(6)
O30 C3 C4 C11 176.8(3)
C12 C5 C6 C7 0.9(6)
C12 C5 C6 O60 179.6(3)
C5 C6 C7 C8 -0.5(6)
O60 C6 C7 C8 -179.3(4)
C6 C7 C8 C13 0.7(6)
C2 C1 C10 C11 1.9(6)
C2 C1 C10 C9 -172.4(4)
N9 C9 C10 C1 83.0(4)
C13 C9 C10 C1 -156.4(4)
C6' C9 C10 C1 -26.9(5)
N9 C9 C10 C11 -91.3(4)
C13 C9 C10 C11 29.3(4)
C6' C9 C10 C11 158.8(3)
C12 O1 C11 C10 -18.6(5)
C12 O1 C11 C4 162.5(3)
C1 C10 C11 O1 177.7(3)
C9 C10 C11 O1 -7.6(5)
C1 C10 C11 C4 -3.5(6)
C9 C10 C11 C4 171.2(3)
C3 C4 C11 O1 -179.2(3)
C3 C4 C11 C10 1.8(6)
C6 C5 C12 C13 -1.4(6)
C6 C5 C12 O1 179.0(3)
C11 O1 C12 C13 20.5(5)
C11 O1 C12 C5 -159.9(3)
C5 C12 C13 C8 1.6(6)
O1 C12 C13 C8 -178.8(3)
C5 C12 C13 C9 -175.5(3)
O1 C12 C13 C9 4.1(5)
C7 C8 C13 C12 -1.2(6)
C7 C8 C13 C9 175.8(4)
N9 C9 C13 C12 93.6(4)
C10 C9 C13 C12 -27.9(5)
C6' C9 C13 C12 -157.9(3)
N9 C9 C13 C8 -83.4(4)
C10 C9 C13 C8 155.2(4)
C6' C9 C13 C8 25.2(5)
C13 C9 N9 C7' 120.8(3)
C10 C9 N9 C7' -118.0(4)
C6' C9 N9 C7' 2.2(4)
C13 C9 N9 N10 -69.1(4)
C10 C9 N9 N10 52.0(4)
C6' C9 N9 N10 172.2(3)
C6' C1' C2' C3' -1.1(6)
C7' C1' C2' C3' 177.4(4)
C1' C2' C3' C4' 0.2(6)
C2' C3' C4' C5' -0.2(7)
C3' C4' C5' C6' 1.2(6)
C2' C1' C6' C5' 2.1(6)
C7' C1' C6' C5' -176.6(4)
C2' C1' C6' C9 177.3(4)
C7' C1' C6' C9 -1.5(4)
C4' C5' C6' C1' -2.1(6)
C4' C5' C6' C9 -176.4(4)
N9 C9 C6' C1' -0.3(4)
C13 C9 C6' C1' -115.5(4)
C10 C9 C6' C1' 116.9(4)
N9 C9 C6' C5' 174.4(4)
C13 C9 C6' C5' 59.3(5)
C10 C9 C6' C5' -68.4(5)
N10 N9 C7' O7' 11.3(6)
C9 N9 C7' O7' -179.1(4)
N10 N9 C7' C1' -172.7(3)
C9 N9 C7' C1' -3.1(4)
C6' C1' C7' O7' 178.6(4)
C2' C1' C7' O7' -0.1(7)
C6' C1' C7' N9 2.7(4)
C2' C1' C7' N9 -175.9(4)
C7' N9 N10 C22 -81.6(5)
C9 N9 N10 C22 109.2(5)
C7' N9 N10 C20 82.9(5)
C9 N9 N10 C20 -86.2(4)
N9 N10 C20 O20 -18.1(6)
C22 N10 C20 O20 145.9(5)
N9 N10 C20 C21 156.5(4)
C22 N10 C20 C21 -39.6(7)
N9 N10 C22 O22 170.3(7)
C20 N10 C22 O22 7.0(10)
N9 N10 C22 C23 -2.8(8)
C20 N10 C22 C23 -166.1(5)
O31 C31 O30 C3 3.0(6)
C32 C31 O30 C3 -174.8(4)
C4 C3 O30 C31 108.0(4)
C2 C3 O30 C31 -76.7(5)
O61 C61 O60 C6 -9.6(6)
C62 C61 O60 C6 168.3(4)
C5 C6 O60 C61 102.0(4)
C7 C6 O60 C61 -79.2(5)
